data_7002622
loop_
_publ_author_name
'Silva, Telma F. S.'
'Mishra, Gopal S.'
'Guedes da Silva, M. F\'atima'
'Wanke, Riccardo'
'Martins, Lu\'isa M. D. R. S.'
'Pombeiro, Armando J. L.'

_publ_section_title
;
 CuII complexes bearing the 2,2,2-tris(1-pyrazolyl)ethanol or
 2,2,2-tris(1-pyrazolyl)ethyl methanesulfonate scorpionates. X-Ray
 structural characterization and application in the mild catalytic
 peroxidative oxidation of cyclohexane
;
_journal_coden_ASTM DTARAF
_journal_issue 42
_journal_name_full 'Dalton Transactions'
_journal_page_first 9207
_journal_page_last 9215
_journal_paper_doi 10.1039/b911990f
_journal_year 2009
_chemical_formula_moiety 'C11 H12 Cl2 Cu N6 O'
_chemical_formula_sum 'C11 H12 Cl2 Cu N6 O'
_chemical_formula_weight 378.71
_space_group_IT_number 61
_symmetry_cell_setting orthorhombic
_symmetry_space_group_name_Hall '-P 2ac 2ab'
_symmetry_space_group_name_H-M 'P b c a'
_atom_sites_solution_hydrogens geom
_atom_sites_solution_primary direct
_atom_sites_solution_secondary difmap
_audit_creation_method SHELXL-97
_cell_angle_alpha 90.00
_cell_angle_beta 90.00
_cell_angle_gamma 90.00
_cell_formula_units_Z 8
_cell_length_a 14.902(5)
_cell_length_b 13.026(5)
_cell_length_c 16.7628(11)
_cell_measurement_reflns_used 4073
_cell_measurement_temperature 293(2)
_cell_measurement_theta_max 28.07
_cell_measurement_theta_min 2.43
_cell_volume 3253.9(17)
_computing_cell_refinement 'Bruker SMART'
_computing_data_collection 'Bruker SMART'
_computing_data_reduction 'Bruker SAINT'
_computing_molecular_graphics 'Ortep-3 for Windows (Farrugia, 1997)'
_computing_publication_material 'WinGX publication routines (Farrugia, 1999)'
_computing_structure_refinement 'SHELXL-97 (Sheldrick, 2008)'
_computing_structure_solution 'SIR97 (Giacovazzo et al, 1997)'
_diffrn_ambient_temperature 293(2)
_diffrn_measured_fraction_theta_full 0.992
_diffrn_measured_fraction_theta_max 0.992
_diffrn_measurement_device_type 'CCD area detector'
_diffrn_measurement_method 'phi and omega scans'
_diffrn_radiation_monochromator graphite
_diffrn_radiation_source 'sealed tube'
_diffrn_radiation_type MoK\a
_diffrn_radiation_wavelength 0.71069
_diffrn_reflns_av_R_equivalents 0.0444
_diffrn_reflns_av_sigmaI/netI 0.0423
_diffrn_reflns_limit_h_max 20
_diffrn_reflns_limit_h_min -10
_diffrn_reflns_limit_k_max 16
_diffrn_reflns_limit_k_min -17
_diffrn_reflns_limit_l_max 22
_diffrn_reflns_limit_l_min -20
_diffrn_reflns_number 17189
_diffrn_reflns_theta_full 28.77
_diffrn_reflns_theta_max 28.77
_diffrn_reflns_theta_min 2.41
_exptl_absorpt_coefficient_mu 1.677
_exptl_absorpt_correction_T_max 0.8241
_exptl_absorpt_correction_T_min 0.7303
_exptl_absorpt_correction_type multi-scan
_exptl_absorpt_process_details sadabs
_exptl_crystal_colour green
_exptl_crystal_density_diffrn 1.546
_exptl_crystal_density_method 'not measured'
_exptl_crystal_description prism
_exptl_crystal_F_000 1528
_exptl_crystal_size_max 0.20
_exptl_crystal_size_mid 0.16
_exptl_crystal_size_min 0.12
_platon_squeeze_details
;
;
_refine_diff_density_max 0.443
_refine_diff_density_min -0.581
_refine_diff_density_rms 0.081
_refine_ls_extinction_method none
_refine_ls_goodness_of_fit_ref 1.066
_refine_ls_hydrogen_treatment constr
_refine_ls_matrix_type full
_refine_ls_number_parameters 187
_refine_ls_number_reflns 4202
_refine_ls_number_restraints 1
_refine_ls_restrained_S_all 1.396
_refine_ls_R_factor_all 0.0627
_refine_ls_R_factor_gt 0.0422
_refine_ls_shift/su_max 0.000
_refine_ls_shift/su_mean 0.000
_refine_ls_structure_factor_coef Fsqd
_refine_ls_weighting_details 'calc w=1/[\s^2^(Fo^2^)+(0.0609P)^2^+0.7249P] where P=(Fo^2^+2Fc^2^)/3'
_refine_ls_weighting_scheme calc
_refine_ls_wR_factor_gt 0.1135
_refine_ls_wR_factor_ref 0.1213
_reflns_number_gt 2966
_reflns_number_total 4202
_reflns_threshold_expression >2sigma(I)
_cod_data_source_file B911990F.txt
_cod_data_source_block compound3
_cod_original_cell_volume 3253.9(16)
_cod_database_code 7002622

loop_
_symmetry_equiv_pos_as_xyz
'x, y, z'
'-x+1/2, -y, z+1/2'
'x+1/2, -y+1/2, -z'
'-x, y+1/2, -z+1/2'
'-x, -y, -z'
'x-1/2, y, -z-1/2'
'-x-1/2, y-1/2, z'
'x, -y-1/2, z-1/2'

loop_
_atom_site_label
_atom_site_type_symbol
_atom_site_fract_x
_atom_site_fract_y
_atom_site_fract_z
_atom_site_U_iso_or_equiv
_atom_site_adp_type
_atom_site_occupancy
_atom_site_symmetry_multiplicity
_atom_site_calc_flag
_atom_site_refinement_flags
_atom_site_disorder_assembly
_atom_site_disorder_group
C1 C 0.4687(2) 0.8076(3) 0.79688(19) 0.0228(7) Uani 1 1 d . . .
C2 C 0.4418(3) 0.8363(3) 0.8823(2) 0.0316(8) Uani 1 1 d . . .
H2A H 0.4634 0.7840 0.9187 0.038 Uiso 1 1 calc R . .
H2B H 0.4700 0.9008 0.8966 0.038 Uiso 1 1 calc R . .
C11 C 0.3964(3) 0.5855(3) 0.6962(3) 0.0405(10) Uani 1 1 d . . .
H11 H 0.3891 0.5454 0.6507 0.049 Uiso 1 1 calc R . .
C12 C 0.3689(3) 0.5567(3) 0.7718(3) 0.0440(11) Uani 1 1 d . . .
H12 H 0.3403 0.4961 0.7865 0.053 Uiso 1 1 calc R . .
C13 C 0.3928(3) 0.6361(3) 0.8199(3) 0.0348(9) Uani 1 1 d . . .
H13 H 0.3844 0.6395 0.8748 0.042 Uiso 1 1 calc R . .
C14 C 0.6918(3) 0.7753(3) 0.7370(2) 0.0349(9) Uani 1 1 d . . .
H14 H 0.7357 0.7595 0.6996 0.042 Uiso 1 1 calc R . .
C15 C 0.7093(3) 0.8021(3) 0.8153(3) 0.0375(9) Uani 1 1 d . . .
H15 H 0.7653 0.8077 0.8394 0.045 Uiso 1 1 calc R . .
C16 C 0.6288(3) 0.8183(3) 0.8495(2) 0.0302(8) Uani 1 1 d . . .
H16 H 0.6183 0.8371 0.9022 0.036 Uiso 1 1 calc R . .
C17 C 0.4192(3) 0.9609(3) 0.6296(2) 0.0346(9) Uani 1 1 d . . .
H17 H 0.4199 0.9749 0.5752 0.042 Uiso 1 1 calc R . .
C18 C 0.3831(3) 1.0251(3) 0.6861(2) 0.0370(9) Uani 1 1 d . . .
H18 H 0.3565 1.0888 0.6778 0.044 Uiso 1 1 calc R . .
C19 C 0.3945(3) 0.9755(3) 0.7568(2) 0.0312(8) Uani 1 1 d . . .
H19 H 0.3768 0.9993 0.8067 0.037 Uiso 1 1 calc R . .
N11 N 0.4342(2) 0.6773(2) 0.69692(18) 0.0322(7) Uani 1 1 d . . .
N13 N 0.4309(2) 0.7090(2) 0.77403(17) 0.0255(6) Uani 1 1 d . . .
N14 N 0.6046(2) 0.7749(3) 0.72218(17) 0.0287(7) Uani 1 1 d . . .
N16 N 0.5658(2) 0.8020(2) 0.79239(16) 0.0246(6) Uani 1 1 d . . .
N17 N 0.4527(2) 0.8772(2) 0.66194(17) 0.0272(7) Uani 1 1 d . . .
N19 N 0.4357(2) 0.8860(2) 0.74166(17) 0.0236(6) Uani 1 1 d . . .
O1 O 0.3482 0.8457 0.8904 0.0394(7) Uani 1 1 d D . .
Cl1 Cl 0.55733(9) 0.60643(8) 0.56010(6) 0.0445(3) Uani 1 1 d . . .
Cl2 Cl 0.57090(9) 0.84709(9) 0.51532(6) 0.0472(3) Uani 1 1 d . . .
Cu1 Cu 0.51331(3) 0.75326(3) 0.61710(2) 0.02816(16) Uani 1 1 d . . .
H1 H 0.3289 0.7993 0.9265 0.042 Uiso 1 1 d D . .

loop_
_atom_site_aniso_label
_atom_site_aniso_U_11
_atom_site_aniso_U_22
_atom_site_aniso_U_33
_atom_site_aniso_U_23
_atom_site_aniso_U_13
_atom_site_aniso_U_12
C1 0.0222(18) 0.0249(18) 0.0213(15) 0.0022(14) -0.0035(13) -0.0005(14)
C2 0.030(2) 0.039(2) 0.0256(17) -0.0031(16) -0.0014(15) 0.0003(17)
C11 0.042(2) 0.026(2) 0.053(3) -0.0102(19) -0.003(2) -0.0059(18)
C12 0.042(3) 0.024(2) 0.066(3) 0.001(2) 0.012(2) -0.0076(18)
C13 0.036(2) 0.027(2) 0.042(2) 0.0065(17) 0.0079(17) -0.0009(17)
C14 0.030(2) 0.036(2) 0.038(2) 0.0065(17) 0.0064(17) 0.0025(17)
C15 0.0203(19) 0.046(2) 0.046(2) 0.006(2) -0.0054(17) -0.0049(17)
C16 0.031(2) 0.032(2) 0.0269(17) 0.0009(16) -0.0073(15) -0.0020(16)
C17 0.044(2) 0.027(2) 0.033(2) 0.0058(16) -0.0052(17) 0.0039(18)
C18 0.042(2) 0.0239(19) 0.045(2) 0.0022(17) -0.0039(18) 0.0074(17)
C19 0.036(2) 0.0251(18) 0.0327(19) -0.0036(16) -0.0022(16) 0.0048(16)
N11 0.040(2) 0.0264(16) 0.0300(16) -0.0034(13) -0.0023(14) -0.0048(14)
N13 0.0293(16) 0.0218(14) 0.0255(14) 0.0011(12) -0.0011(12) -0.0026(13)
N14 0.0274(17) 0.0328(18) 0.0260(15) 0.0003(13) 0.0036(12) 0.0045(13)
N16 0.0222(15) 0.0282(16) 0.0234(14) 0.0014(12) 0.0001(11) 0.0013(12)
N17 0.0348(17) 0.0250(15) 0.0219(14) 0.0027(12) -0.0035(13) 0.0046(13)
N19 0.0283(16) 0.0200(14) 0.0224(14) -0.0007(12) -0.0053(11) 0.0023(12)
O1 0.0291(15) 0.0457(18) 0.0434(16) 0.0030(14) 0.0121(12) 0.0031(13)
Cl1 0.0750(8) 0.0278(5) 0.0307(5) -0.0002(4) 0.0057(5) 0.0118(5)
Cl2 0.0731(8) 0.0323(5) 0.0363(5) 0.0056(4) 0.0160(5) 0.0004(5)
Cu1 0.0408(3) 0.0222(3) 0.0215(2) 0.00003(18) -0.00066(17) 0.0031(2)

loop_
_atom_type_symbol
_atom_type_description
_atom_type_scat_dispersion_real
_atom_type_scat_dispersion_imag
_atom_type_scat_source
C C 0.0033 0.0016 'International Tables Vol C Tables 4.2.6.8 and 6.1.1.4'
H H 0.0000 0.0000 'International Tables Vol C Tables 4.2.6.8 and 6.1.1.4'
N N 0.0061 0.0033 'International Tables Vol C Tables 4.2.6.8 and 6.1.1.4'
O O 0.0106 0.0060 'International Tables Vol C Tables 4.2.6.8 and 6.1.1.4'
Cl Cl 0.1484 0.1585 'International Tables Vol C Tables 4.2.6.8 and 6.1.1.4'
Cu Cu 0.3201 1.2651 'International Tables Vol C Tables 4.2.6.8 and 6.1.1.4'

loop_
_geom_angle_atom_site_label_1
_geom_angle_atom_site_label_2
_geom_angle_atom_site_label_3
_geom_angle
_geom_angle_site_symmetry_1
_geom_angle_site_symmetry_3
_geom_angle_publ_flag
N16 C1 N13 109.2(3) . . ?
N16 C1 N19 109.7(3) . . ?
N13 C1 N19 108.6(3) . . ?
N16 C1 C2 108.8(3) . . ?
N13 C1 C2 111.1(3) . . ?
N19 C1 C2 109.4(3) . . ?
O1 C2 C1 111.8 . . ?
O1 C2 H2A 109.3 . . ?
C1 C2 H2A 109.3 . . ?
O1 C2 H2B 109.3 . . ?
C1 C2 H2B 109.3 . . ?
H2A C2 H2B 107.9 . . ?
N11 C11 C12 111.3(4) . . ?
N11 C11 H11 124.4 . . ?
C12 C11 H11 124.4 . . ?
C13 C12 C11 105.0(4) . . ?
C13 C12 H12 127.5 . . ?
C11 C12 H12 127.5 . . ?
N13 C13 C12 108.0(4) . . ?
N13 C13 H13 126.0 . . ?
C12 C13 H13 126.0 . . ?
N14 C14 C15 111.4(4) . . ?
N14 C14 H14 124.3 . . ?
C15 C14 H14 124.3 . . ?
C16 C15 C14 105.9(4) . . ?
C16 C15 H15 127.0 . . ?
C14 C15 H15 127.0 . . ?
C15 C16 N16 107.0(3) . . ?
C15 C16 H16 126.5 . . ?
N16 C16 H16 126.5 . . ?
N17 C17 C18 111.6(3) . . ?
N17 C17 H17 124.2 . . ?
C18 C17 H17 124.2 . . ?
C19 C18 C17 105.3(4) . . ?
C19 C18 H18 127.4 . . ?
C17 C18 H18 127.4 . . ?
N19 C19 C18 107.7(3) . . ?
N19 C19 H19 126.1 . . ?
C18 C19 H19 126.1 . . ?
C11 N11 N13 105.6(3) . . ?
C11 N11 Cu1 132.8(3) . . ?
N13 N11 Cu1 119.8(2) . . ?
C13 N13 N11 110.1(3) . . ?
C13 N13 C1 129.5(3) . . ?
N11 N13 C1 120.4(3) . . ?
C14 N14 N16 104.7(3) . . ?
C14 N14 Cu1 138.1(3) . . ?
N16 N14 Cu1 117.1(2) . . ?
C16 N16 N14 110.9(3) . . ?
C16 N16 C1 130.2(3) . . ?
N14 N16 C1 118.9(3) . . ?
C17 N17 N19 105.3(3) . . ?
C17 N17 Cu1 133.3(3) . . ?
N19 N17 Cu1 121.3(2) . . ?
C19 N19 N17 110.1(3) . . ?
C19 N19 C1 129.8(3) . . ?
N17 N19 C1 119.9(3) . . ?
C2 O1 H1 108.82 . . ?
N17 Cu1 N11 83.36(13) . . ?
N17 Cu1 Cl1 170.07(10) . . ?
N11 Cu1 Cl1 91.99(10) . . ?
N17 Cu1 N14 82.93(12) . . ?
N11 Cu1 N14 84.08(12) . . ?
Cl1 Cu1 N14 105.38(9) . . ?
N17 Cu1 Cl2 91.05(10) . . ?
N11 Cu1 Cl2 166.89(11) . . ?
Cl1 Cu1 Cl2 91.63(5) . . ?
N14 Cu1 Cl2 107.06(9) . . ?

loop_
_geom_bond_atom_site_label_1
_geom_bond_atom_site_label_2
_geom_bond_distance
_geom_bond_site_symmetry_2
_geom_bond_publ_flag
C1 N16 1.451(5) . ?
C1 N13 1.454(5) . ?
C1 N19 1.464(4) . ?
C1 C2 1.533(5) . ?
C2 O1 1.406 . ?
C2 H2A 0.9700 . ?
C2 H2B 0.9700 . ?
C11 N11 1.321(5) . ?
C11 C12 1.383(6) . ?
C11 H11 0.9300 . ?
C12 C13 1.359(6) . ?
C12 H12 0.9300 . ?
C13 N13 1.348(5) . ?
C13 H13 0.9300 . ?
C14 N14 1.322(5) . ?
C14 C15 1.383(6) . ?
C14 H14 0.9300 . ?
C15 C16 1.347(6) . ?
C15 H15 0.9300 . ?
C16 N16 1.357(5) . ?
C16 H16 0.9300 . ?
C17 N17 1.316(5) . ?
C17 C18 1.374(6) . ?
C17 H17 0.9300 . ?
C18 C19 1.360(5) . ?
C18 H18 0.9300 . ?
C19 N19 1.342(5) . ?
C19 H19 0.9300 . ?
N11 N13 1.358(4) . ?
N11 Cu1 2.040(3) . ?
N14 N16 1.358(4) . ?
N14 Cu1 2.244(3) . ?
N17 N19 1.365(4) . ?
N17 Cu1 1.997(3) . ?
O1 H1 0.90267 . ?
Cl1 Cu1 2.2364(12) . ?
Cl2 Cu1 2.2674(11) . ?

loop_
_platon_squeeze_void_nr
_platon_squeeze_void_average_x
_platon_squeeze_void_average_y
_platon_squeeze_void_average_z
_platon_squeeze_void_volume
_platon_squeeze_void_count_electrons
1 0.250 0.031 0.505 134.3 24.7
2 0.250 -0.010 1.005 134.3 25.0
3 0.750 0.030 0.995 134.3 24.9
4 0.750 -0.010 0.495 134.3 25.1
